data_7005595
loop_
_publ_author_name
'Cui, Yi'
'Li, Fenghong'
'Lu, Zheng-Hong'
'Wang, Suning'

_publ_section_title
;
 Three-coordinate organoboron with a B=N bond: substituent effects,
 luminescence/electroluminescence and reactions with fluoride.
;
_journal_issue 25
_journal_name_full 'Dalton transactions (Cambridge, England : 2003)'
_journal_page_first 2634
_journal_page_last 2643
_journal_paper_doi 10.1039/b703366d
_journal_year 2007
_chemical_formula_sum 'C27 H30 B N'
_chemical_formula_weight 379.33
_chemical_name_common 4
_chemical_name_systematic
;
?
;
_space_group_IT_number 2
_symmetry_cell_setting triclinic
_symmetry_space_group_name_Hall '-P 1'
_symmetry_space_group_name_H-M 'P -1'
_atom_sites_solution_hydrogens geom
_atom_sites_solution_primary direct
_atom_sites_solution_secondary difmap
_audit_creation_method SHELXL-97
_cell_angle_alpha 100.384(2)
_cell_angle_beta 106.956(2)
_cell_angle_gamma 103.731(2)
_cell_formula_units_Z 2
_cell_length_a 8.4989(11)
_cell_length_b 10.0999(14)
_cell_length_c 14.424(2)
_cell_measurement_temperature 298(2)
_cell_volume 1108.2(3)
_computing_structure_refinement 'SHELXL-97 (Sheldrick, 1997)'
_computing_structure_solution 'SHELXS-97 (Sheldrick, 1990)'
_diffrn_ambient_temperature 298(2)
_diffrn_measured_fraction_theta_full 0.910
_diffrn_measured_fraction_theta_max 0.910
_diffrn_radiation_monochromator graphite
_diffrn_radiation_source 'fine-focus sealed tube'
_diffrn_radiation_type MoK\a
_diffrn_radiation_wavelength 0.71073
_diffrn_reflns_av_R_equivalents 0.0228
_diffrn_reflns_av_sigmaI/netI 0.0872
_diffrn_reflns_limit_h_max 11
_diffrn_reflns_limit_h_min -9
_diffrn_reflns_limit_k_max 13
_diffrn_reflns_limit_k_min -13
_diffrn_reflns_limit_l_max 18
_diffrn_reflns_limit_l_min -17
_diffrn_reflns_number 7919
_diffrn_reflns_theta_full 28.28
_diffrn_reflns_theta_max 28.28
_diffrn_reflns_theta_min 2.15
_exptl_absorpt_coefficient_mu 0.064
_exptl_absorpt_correction_T_max 1.000
_exptl_absorpt_correction_T_min 0.820
_exptl_absorpt_correction_type SADABS
_exptl_crystal_density_diffrn 1.137
_exptl_crystal_density_method 'not measured'
_exptl_crystal_F_000 408
_exptl_crystal_size_max 0.3
_exptl_crystal_size_mid 0.2
_exptl_crystal_size_min 0.2
_refine_diff_density_max 0.144
_refine_diff_density_min -0.159
_refine_diff_density_rms 0.031
_refine_ls_extinction_method none
_refine_ls_goodness_of_fit_ref 0.832
_refine_ls_hydrogen_treatment constr
_refine_ls_matrix_type full
_refine_ls_number_parameters 269
_refine_ls_number_reflns 5020
_refine_ls_number_restraints 0
_refine_ls_restrained_S_all 0.832
_refine_ls_R_factor_all 0.1386
_refine_ls_R_factor_gt 0.0533
_refine_ls_shift/su_max 0.031
_refine_ls_shift/su_mean 0.001
_refine_ls_structure_factor_coef Fsqd
_refine_ls_weighting_details 'calc w=1/[\s^2^(Fo^2^)+(0.0640P)^2^+0.0000P] where P=(Fo^2^+2Fc^2^)/3'
_refine_ls_weighting_scheme calc
_refine_ls_wR_factor_gt 0.1197
_refine_ls_wR_factor_ref 0.1419
_reflns_number_gt 2068
_reflns_number_total 5020
_reflns_threshold_expression >2sigma(I)
_cod_data_source_file b703366d.txt
_cod_data_source_block cy612a
_cod_original_sg_symbol_H-M P-1
_cod_database_code 7005595

loop_
_symmetry_equiv_pos_as_xyz
'x, y, z'
'-x, -y, -z'

loop_
_atom_site_label
_atom_site_type_symbol
_atom_site_fract_x
_atom_site_fract_y
_atom_site_fract_z
_atom_site_U_iso_or_equiv
_atom_site_adp_type
_atom_site_occupancy
_atom_site_symmetry_multiplicity
_atom_site_calc_flag
_atom_site_refinement_flags
_atom_site_disorder_assembly
_atom_site_disorder_group
N N 0.0681(2) 0.95740(17) 0.22343(12) 0.0519(5) Uani 1 1 d . . .
B B -0.0579(3) 0.8222(3) 0.20831(17) 0.0479(6) Uani 1 1 d . . .
C1 C 0.0649(3) 1.0120(2) 0.13888(17) 0.0638(6) Uani 1 1 d . . .
H1A H -0.0267 0.9797 0.0778 0.077 Uiso 1 1 calc R . .
C2 C 0.2093(3) 1.1148(2) 0.15858(19) 0.0713(7) Uani 1 1 d . . .
H2A H 0.2373 1.1631 0.1136 0.086 Uiso 1 1 calc R . .
C3 C 0.4716(3) 1.2389(3) 0.3213(2) 0.0769(7) Uani 1 1 d . . .
H3A H 0.5328 1.3013 0.2945 0.092 Uiso 1 1 calc R . .
C4 C 0.5337(3) 1.2437(3) 0.4206(2) 0.0843(8) Uani 1 1 d . . .
H4A H 0.6395 1.3089 0.4622 0.101 Uiso 1 1 calc R . .
C5 C 0.4396(3) 1.1514(3) 0.45984(19) 0.0738(7) Uani 1 1 d . . .
H5A H 0.4845 1.1586 0.5282 0.089 Uiso 1 1 calc R . .
C6 C 0.2826(3) 1.0493(2) 0.40306(17) 0.0571(6) Uani 1 1 d . . .
C7 C 0.2249(2) 1.0419(2) 0.30046(16) 0.0512(5) Uani 1 1 d . . .
C8 C 0.3147(3) 1.1388(2) 0.26099(18) 0.0579(6) Uani 1 1 d . . .
C9 C -0.0105(2) 0.7062(2) 0.26065(14) 0.0478(5) Uani 1 1 d . . .
C10 C -0.1164(2) 0.6322(2) 0.30520(15) 0.0533(6) Uani 1 1 d . . .
C11 C -0.0745(3) 0.5259(2) 0.34684(15) 0.0581(6) Uani 1 1 d . . .
H11A H -0.1454 0.4803 0.3774 0.070 Uiso 1 1 calc R . .
C12 C 0.0691(3) 0.4853(2) 0.34446(16) 0.0606(6) Uani 1 1 d . . .
C13 C 0.1711(3) 0.5565(2) 0.29886(16) 0.0601(6) Uani 1 1 d . . .
H13A H 0.2675 0.5303 0.2954 0.072 Uiso 1 1 calc R . .
C14 C 0.1365(2) 0.6646(2) 0.25811(15) 0.0530(6) Uani 1 1 d . . .
C15 C 0.2586(3) 0.7312(2) 0.20985(18) 0.0716(7) Uani 1 1 d . . .
H15A H 0.3254 0.6704 0.1969 0.107 Uiso 1 1 calc R . .
H15B H 0.3347 0.8210 0.2543 0.107 Uiso 1 1 calc R . .
H15C H 0.1934 0.7448 0.1476 0.107 Uiso 1 1 calc R . .
C16 C 0.1084(3) 0.3671(3) 0.38775(19) 0.0870(8) Uani 1 1 d . . .
H16A H 0.0292 0.3374 0.4212 0.130 Uiso 1 1 calc R . .
H16B H 0.2246 0.3996 0.4351 0.130 Uiso 1 1 calc R . .
H16C H 0.0964 0.2888 0.3345 0.130 Uiso 1 1 calc R . .
C17 C -0.2768(3) 0.6670(3) 0.31356(19) 0.0732(7) Uani 1 1 d . . .
H17A H -0.3376 0.5986 0.3395 0.110 Uiso 1 1 calc R . .
H17B H -0.3506 0.6647 0.2483 0.110 Uiso 1 1 calc R . .
H17C H -0.2435 0.7596 0.3582 0.110 Uiso 1 1 calc R . .
C18 C -0.2406(2) 0.7983(2) 0.12837(16) 0.0478(5) Uani 1 1 d . . .
C19 C -0.3079(3) 0.6936(2) 0.03633(17) 0.0537(6) Uani 1 1 d . . .
C20 C -0.4703(3) 0.6776(2) -0.03197(17) 0.0655(6) Uani 1 1 d . . .
H20A H -0.5138 0.6072 -0.0924 0.079 Uiso 1 1 calc R . .
C21 C -0.5686(3) 0.7632(3) -0.01266(18) 0.0621(6) Uani 1 1 d . . .
C22 C -0.4996(3) 0.8667(2) 0.07644(18) 0.0620(6) Uani 1 1 d . . .
H22A H -0.5625 0.9268 0.0899 0.074 Uiso 1 1 calc R . .
C23 C -0.3401(2) 0.8858(2) 0.14740(16) 0.0543(6) Uani 1 1 d . . .
C24 C -0.2804(3) 0.9993(2) 0.24457(17) 0.0748(7) Uani 1 1 d . . .
H24A H -0.3767 1.0283 0.2521 0.112 Uiso 1 1 calc R . .
H24B H -0.1934 1.0791 0.2437 0.112 Uiso 1 1 calc R . .
H24C H -0.2330 0.9630 0.2999 0.112 Uiso 1 1 calc R . .
C25 C -0.7459(3) 0.7431(3) -0.08676(19) 0.0952(9) Uani 1 1 d . . .
H25A H -0.7790 0.8267 -0.0715 0.143 Uiso 1 1 calc R . .
H25B H -0.8283 0.6636 -0.0820 0.143 Uiso 1 1 calc R . .
H25C H -0.7428 0.7263 -0.1538 0.143 Uiso 1 1 calc R . .
C26 C -0.2031(3) 0.6021(2) 0.00724(17) 0.0731(7) Uani 1 1 d . . .
H26A H -0.2782 0.5208 -0.0469 0.110 Uiso 1 1 calc R . .
H26B H -0.1475 0.5720 0.0641 0.110 Uiso 1 1 calc R . .
H26C H -0.1172 0.6557 -0.0139 0.110 Uiso 1 1 calc R . .
C27 C 0.1827(3) 0.9614(3) 0.45310(16) 0.0754(7) Uani 1 1 d . . .
H27A H 0.0648 0.9616 0.4305 0.113 Uiso 1 1 calc R . .
H27B H 0.2332 1.0005 0.5247 0.113 Uiso 1 1 calc R . .
H27C H 0.1864 0.8661 0.4360 0.113 Uiso 1 1 calc R . .

loop_
_atom_site_aniso_label
_atom_site_aniso_U_11
_atom_site_aniso_U_22
_atom_site_aniso_U_33
_atom_site_aniso_U_23
_atom_site_aniso_U_13
_atom_site_aniso_U_12
N 0.0487(10) 0.0545(11) 0.0483(11) 0.0135(9) 0.0134(9) 0.0131(9)
B 0.0506(13) 0.0535(16) 0.0453(15) 0.0104(13) 0.0251(12) 0.0177(12)
C1 0.0639(14) 0.0697(16) 0.0526(15) 0.0271(13) 0.0128(12) 0.0128(13)
C2 0.0693(15) 0.0704(17) 0.0766(19) 0.0347(15) 0.0269(15) 0.0128(14)
C3 0.0570(15) 0.0656(17) 0.095(2) 0.0154(16) 0.0190(15) 0.0082(13)
C4 0.0586(15) 0.0743(19) 0.095(2) 0.0063(17) 0.0082(16) 0.0108(14)
C5 0.0661(15) 0.0759(18) 0.0653(17) 0.0058(15) 0.0086(14) 0.0242(14)
C6 0.0529(13) 0.0634(15) 0.0541(15) 0.0097(13) 0.0141(12) 0.0263(12)
C7 0.0419(11) 0.0516(14) 0.0549(15) 0.0084(12) 0.0114(11) 0.0165(10)
C8 0.0492(12) 0.0535(14) 0.0705(17) 0.0182(13) 0.0207(13) 0.0140(11)
C9 0.0438(11) 0.0540(13) 0.0452(13) 0.0117(11) 0.0164(10) 0.0146(10)
C10 0.0486(12) 0.0568(14) 0.0514(14) 0.0123(12) 0.0146(11) 0.0159(11)
C11 0.0600(13) 0.0565(14) 0.0559(15) 0.0181(12) 0.0200(12) 0.0128(11)
C12 0.0643(14) 0.0561(15) 0.0534(15) 0.0092(12) 0.0086(12) 0.0234(12)
C13 0.0531(13) 0.0651(16) 0.0621(16) 0.0117(13) 0.0170(12) 0.0261(12)
C14 0.0465(12) 0.0563(14) 0.0506(14) 0.0074(12) 0.0148(10) 0.0135(11)
C15 0.0639(13) 0.0772(17) 0.0873(19) 0.0214(15) 0.0412(14) 0.0285(13)
C16 0.1046(19) 0.0764(18) 0.0847(19) 0.0290(16) 0.0224(16) 0.0442(16)
C17 0.0645(14) 0.0880(18) 0.0886(19) 0.0400(15) 0.0428(14) 0.0299(13)
C18 0.0490(11) 0.0478(13) 0.0502(14) 0.0184(11) 0.0203(11) 0.0140(10)
C19 0.0550(13) 0.0515(14) 0.0537(15) 0.0176(12) 0.0228(12) 0.0078(11)
C20 0.0636(14) 0.0649(16) 0.0531(15) 0.0183(13) 0.0127(13) 0.0005(13)
C21 0.0517(13) 0.0706(17) 0.0602(17) 0.0317(14) 0.0120(13) 0.0108(13)
C22 0.0561(14) 0.0695(17) 0.0678(17) 0.0306(15) 0.0220(13) 0.0229(12)
C23 0.0513(12) 0.0561(14) 0.0529(15) 0.0177(12) 0.0158(12) 0.0125(11)
C24 0.0817(16) 0.0750(17) 0.0708(18) 0.0148(15) 0.0247(14) 0.0358(14)
C25 0.0663(15) 0.112(2) 0.088(2) 0.0440(18) -0.0030(15) 0.0177(15)
C26 0.0775(15) 0.0677(16) 0.0653(16) 0.0054(13) 0.0241(13) 0.0168(13)
C27 0.0746(15) 0.099(2) 0.0493(15) 0.0152(14) 0.0188(13) 0.0289(15)

loop_
_atom_type_symbol
_atom_type_description
_atom_type_scat_dispersion_real
_atom_type_scat_dispersion_imag
_atom_type_scat_source
C C 0.0033 0.0016 'International Tables Vol C Tables 4.2.6.8 and 6.1.1.4'
H H 0.0000 0.0000 'International Tables Vol C Tables 4.2.6.8 and 6.1.1.4'
B B 0.0013 0.0007 'International Tables Vol C Tables 4.2.6.8 and 6.1.1.4'
N N 0.0061 0.0033 'International Tables Vol C Tables 4.2.6.8 and 6.1.1.4'

loop_
_geom_angle_atom_site_label_1
_geom_angle_atom_site_label_2
_geom_angle_atom_site_label_3
_geom_angle
_geom_angle_site_symmetry_1
_geom_angle_site_symmetry_3
_geom_angle_publ_flag
C7 N C1 105.32(16) . . ?
C7 N B 134.71(18) . . ?
C1 N B 118.48(18) . . ?
N B C9 122.73(18) . . ?
N B C18 113.85(18) . . ?
C9 B C18 123.23(18) . . ?
C2 C1 N 111.1(2) . . ?
C1 C2 C8 108.1(2) . . ?
C4 C3 C8 118.4(2) . . ?
C3 C4 C5 120.2(2) . . ?
C6 C5 C4 123.8(2) . . ?
C5 C6 C7 115.1(2) . . ?
C5 C6 C27 120.2(2) . . ?
C7 C6 C27 124.57(19) . . ?
C6 C7 C8 121.5(2) . . ?
C6 C7 N 129.77(19) . . ?
C8 C7 N 108.28(19) . . ?
C3 C8 C7 120.9(2) . . ?
C3 C8 C2 131.9(2) . . ?
C7 C8 C2 107.09(19) . . ?
C10 C9 C14 116.97(19) . . ?
C10 C9 B 122.27(17) . . ?
C14 C9 B 120.61(17) . . ?
C11 C10 C9 120.71(18) . . ?
C11 C10 C17 116.97(19) . . ?
C9 C10 C17 122.28(19) . . ?
C12 C11 C10 122.3(2) . . ?
C13 C12 C11 116.8(2) . . ?
C13 C12 C16 122.2(2) . . ?
C11 C12 C16 121.0(2) . . ?
C14 C13 C12 123.04(19) . . ?
C13 C14 C9 120.17(19) . . ?
C13 C14 C15 116.97(18) . . ?
C9 C14 C15 122.8(2) . . ?
C19 C18 C23 117.98(19) . . ?
C19 C18 B 122.28(18) . . ?
C23 C18 B 119.72(19) . . ?
C20 C19 C18 119.8(2) . . ?
C20 C19 C26 119.0(2) . . ?
C18 C19 C26 121.06(19) . . ?
C21 C20 C19 122.0(2) . . ?
C22 C21 C20 117.4(2) . . ?
C22 C21 C25 121.2(2) . . ?
C20 C21 C25 121.5(2) . . ?
C21 C22 C23 122.9(2) . . ?
C22 C23 C18 119.9(2) . . ?
C22 C23 C24 118.2(2) . . ?
C18 C23 C24 121.92(19) . . ?

loop_
_geom_bond_atom_site_label_1
_geom_bond_atom_site_label_2
_geom_bond_distance
_geom_bond_site_symmetry_2
_geom_bond_publ_flag
N C7 1.412(2) . ?
N C1 1.422(2) . ?
N B 1.457(3) . ?
B C9 1.572(3) . ?
B C18 1.574(3) . ?
C1 C2 1.323(3) . ?
C2 C8 1.428(3) . ?
C3 C4 1.362(3) . ?
C3 C8 1.386(3) . ?
C4 C5 1.389(3) . ?
C5 C6 1.385(3) . ?
C6 C7 1.398(3) . ?
C6 C27 1.504(3) . ?
C7 C8 1.402(3) . ?
C9 C10 1.405(3) . ?
C9 C14 1.417(2) . ?
C10 C11 1.390(3) . ?
C10 C17 1.517(3) . ?
C11 C12 1.383(3) . ?
C12 C13 1.381(3) . ?
C12 C16 1.504(3) . ?
C13 C14 1.381(3) . ?
C14 C15 1.508(3) . ?
C18 C19 1.404(3) . ?
C18 C23 1.405(3) . ?
C19 C20 1.395(3) . ?
C19 C26 1.513(3) . ?
C20 C21 1.385(3) . ?
C21 C22 1.369(3) . ?
C21 C25 1.513(3) . ?
C22 C23 1.385(3) . ?
C23 C24 1.506(3) . ?

loop_
_cod_related_entry_id
_cod_related_entry_database
_cod_related_entry_code
1 ChemSpider 21143787
